data_7237150
loop_
_publ_author_name
'Cepeda, Javier'
'P\'erez-Mendoza, Manuel'
'Calahorro, Antonio J.'
'Casati, Nicola'
'Seco, Jos\'e Manuel'
'Aragones-Anglada, Marta'
'Moghadam, Peyman Z.'
'Fairen-Jimenez, David'
'Rodr\'iguez-Di\'eguez, Antonio'

_publ_section_title
;
 Modulation of pore shape and adsorption selectivity by ligand
 functionalization in a series of &#x201C;rob&#x201D;-like flexible
 metal--organic frameworks
;
_journal_issue 36
_journal_name_full 'Journal of Materials Chemistry A'
_journal_page_first 17409
_journal_paper_doi 10.1039/C8TA04316G
_journal_volume 6
_journal_year 2018
_chemical_formula_moiety 'C10 H10 Cu N2 O4, 2(H2 O)'
_chemical_formula_sum 'C10 H14 Cu N2 O6'
_chemical_formula_weight 321.77
_chemical_name_systematic 'poly{[(mu-azopyridine)-kN,N')bis(mu4-glutarato-kO:kO':kO'':kO''')dicopper(II)] tetrahydrate}'
_space_group_crystal_system monoclinic
_space_group_IT_number 15
_space_group_name_Hall '-C 2yc'
_space_group_name_H-M_alt 'C 1 2/c 1'
_atom_sites_solution_hydrogens mixed
_atom_sites_solution_primary direct
_atom_sites_solution_secondary difmap
_audit_creation_method SHELXL-2014
_audit_update_record
;
2018-04-10 deposited with the CCDC.
2018-08-08 downloaded from the CCDC.
;
_cell_angle_alpha 90
_cell_angle_beta 92.537(1)
_cell_angle_gamma 90
_cell_formula_units_Z 8
_cell_length_a 24.153(2)
_cell_length_b 13.120(1)
_cell_length_c 8.600(1)
_cell_measurement_reflns_used 43628
_cell_measurement_temperature 100(2)
_cell_measurement_theta_max 28.73
_cell_measurement_theta_min 2.34
_cell_volume 2722.6(4)
_computing_cell_refinement 'Bruker SAINT'
_computing_data_collection 'Bruker APEX2'
_computing_data_reduction 'Bruker SAINT'
_computing_molecular_graphics 'Bruker SHELXTL'
_computing_publication_material 'Bruker SHELXTL'
_computing_structure_refinement 'SHELXL-2014 (Sheldrick, 2014)'
_computing_structure_solution 'SHELXS-97 (Sheldrick 2008)'
_diffrn_ambient_temperature 100(2)
_diffrn_measured_fraction_theta_full 0.999
_diffrn_measured_fraction_theta_max 0.931
_diffrn_measurement_device_type 'Bruker APEX-II CCD'
_diffrn_measurement_method '\f and \w scans'
_diffrn_radiation_monochromator graphite
_diffrn_radiation_source 'fine-focus sealed tube'
_diffrn_radiation_type MoK\a
_diffrn_radiation_wavelength 0.71073
_diffrn_reflns_av_R_equivalents 0.0361
_diffrn_reflns_av_unetI/netI 0.0395
_diffrn_reflns_Laue_measured_fraction_full 0.999
_diffrn_reflns_Laue_measured_fraction_max 0.931
_diffrn_reflns_number 43628
_diffrn_reflns_point_group_measured_fraction_full 0.999
_diffrn_reflns_point_group_measured_fraction_max 0.931
_diffrn_reflns_theta_full 25.242
_diffrn_reflns_theta_max 28.036
_diffrn_reflns_theta_min 1.688
_exptl_absorpt_coefficient_mu 1.627
_exptl_absorpt_correction_T_max 0.893
_exptl_absorpt_correction_T_min 0.824
_exptl_absorpt_correction_type numerical
_exptl_absorpt_process_details
;
CrysAlisPro, Agilent Technologies,
Version 1.171.35.15 (release 03-08-2011 CrysAlis171 .NET)
(compiled Aug  3 2011,13:03:54)
Analytical numeric absorption correction using a multifaceted crystal
model based on expressions derived by R.C. Clark & J.S. Reid.
(Clark, R. C. & Reid, J. S. (1995). Acta Cryst. A51, 887-897)
;
_exptl_crystal_colour 'light green'
_exptl_crystal_density_diffrn 1.570
_exptl_crystal_density_method none
_exptl_crystal_description prismatic
_exptl_crystal_F_000 1320
_exptl_crystal_preparation 'adsorption properties'
_exptl_crystal_size_max 0.18
_exptl_crystal_size_mid 0.11
_exptl_crystal_size_min 0.08
_platon_squeeze_details
;
TITL shelx     C 2/c        R = 0.04
CELL   24.1530   13.1197    8.5999     90.00     92.54     90.00
SPGR C2/c
# Solvent Accessible Volume =       718
# Electrons Found in S.A.V. =         0
# Note: Atoms in Void are Labelled as Cxxx and Qxxx for all Others
Q101 0.523 0.249 0.071 !       0.65 eA-3
Q102 0.486 0.456 0.495 !       0.63 eA-3
Q103 0.585 0.465 0.160 !       0.58 eA-3
;
_refine_diff_density_max 0.561
_refine_diff_density_min -0.282
_refine_diff_density_rms 0.070
_refine_ls_extinction_method none
_refine_ls_goodness_of_fit_ref 1.035
_refine_ls_hydrogen_treatment constr
_refine_ls_matrix_type full
_refine_ls_number_parameters 154
_refine_ls_number_reflns 3080
_refine_ls_number_restraints 0
_refine_ls_restrained_S_all 1.035
_refine_ls_R_factor_all 0.0484
_refine_ls_R_factor_gt 0.0369
_refine_ls_shift/su_max 0.000
_refine_ls_shift/su_mean 0.000
_refine_ls_structure_factor_coef Fsqd
_refine_ls_weighting_details 'w=1/[\s^2^(Fo^2^)+(0.0452P)^2^] where P=(Fo^2^+2Fc^2^)/3'
_refine_ls_weighting_scheme calc
_refine_ls_wR_factor_gt 0.0861
_refine_ls_wR_factor_ref 0.0906
_reflns_Friedel_coverage 0.000
_reflns_number_gt 2446
_reflns_number_total 3080
_reflns_threshold_expression 'I > 2\s(I)'
_cod_data_source_file c8ta04316g2.cif
_cod_data_source_block GR-MOF-2
_cod_original_cell_volume 2722.4(5)
_cod_original_sg_symbol_H-M 'C 2/c'
_cod_database_code 7237150
_shelx_space_group_comment
;
The symmetry employed for this shelxl refinement is uniquely defined
by the following loop, which should always be used as a source of
symmetry information in preference to the above space-group names.
They are only intended as comments.
;
_platon_squeeze_void_probe_radius 1.20
_shelxl_version_number 2014-3

loop_
_space_group_symop_operation_xyz
'x, y, z'
'-x, y, -z+1/2'
'x+1/2, y+1/2, z'
'-x+1/2, y+1/2, -z+1/2'
'-x, -y, -z'
'x, -y, z-1/2'
'-x+1/2, -y+1/2, -z'
'x+1/2, -y+1/2, z-1/2'

loop_
_atom_site_label
_atom_site_type_symbol
_atom_site_fract_x
_atom_site_fract_y
_atom_site_fract_z
_atom_site_U_iso_or_equiv
_atom_site_adp_type
_atom_site_occupancy
_atom_site_site_symmetry_order
_atom_site_calc_flag
_atom_site_refinement_flags_posn
_atom_site_refinement_flags_adp
Cu1 Cu 0.29478(2) 0.29677(2) 0.05598(3) 0.02728(11) Uani 1 1 d . .
N1A N 0.36282(9) 0.37267(15) 0.1843(2) 0.0349(5) Uani 1 1 d . .
C2A C 0.40250(13) 0.3193(2) 0.2575(3) 0.0462(7) Uani 1 1 d . .
H2A H 0.4033 0.2492 0.2418 0.055 Uiso 1 1 calc R U
C3A C 0.44307(12) 0.3626(2) 0.3566(3) 0.0505(7) Uani 1 1 d . .
H3A H 0.4701 0.3228 0.4075 0.061 Uiso 1 1 calc R U
C4A C 0.44175(12) 0.4667(2) 0.3764(3) 0.0441(7) Uani 1 1 d . .
C5A C 0.40093(13) 0.5229(2) 0.3036(4) 0.0537(8) Uani 1 1 d . .
H5A H 0.3994 0.5932 0.3168 0.064 Uiso 1 1 calc R U
C6A C 0.36205(12) 0.4730(2) 0.2099(3) 0.0449(7) Uani 1 1 d . .
H6A H 0.3337 0.5112 0.1619 0.054 Uiso 1 1 calc R U
N7A N 0.48285(11) 0.5264(2) 0.4705(3) 0.0572(7) Uani 1 1 d . .
O1B O 0.32161(8) 0.15738(12) 0.1016(2) 0.0395(4) Uani 1 1 d . .
O2B O 0.24532(8) 0.07834(12) 0.0102(2) 0.0406(4) Uani 1 1 d . .
C3B C 0.29340(11) 0.07987(18) 0.0728(2) 0.0289(5) Uani 1 1 d . .
C4B C 0.31814(12) -0.02183(17) 0.1262(3) 0.0397(6) Uani 1 1 d . .
H4B1 H 0.3580 -0.0141 0.1382 0.048 Uiso 1 1 calc R U
H4B2 H 0.3046 -0.0377 0.2278 0.048 Uiso 1 1 calc R U
C5B C 0.30563(12) -0.11166(18) 0.0187(3) 0.0365(6) Uani 1 1 d . .
H5B1 H 0.3242 -0.1017 -0.0778 0.044 Uiso 1 1 calc R U
H5B2 H 0.2661 -0.1144 -0.0059 0.044 Uiso 1 1 calc R U
C6B C 0.32436(12) -0.21255(17) 0.0917(3) 0.0351(6) Uani 1 1 d . .
H6B1 H 0.3161 -0.2672 0.0183 0.042 Uiso 1 1 calc R U
H6B2 H 0.3642 -0.2108 0.1116 0.042 Uiso 1 1 calc R U
C7B C 0.29674(11) -0.23515(17) 0.2420(3) 0.0307(5) Uani 1 1 d . .
O8B O 0.24765(8) -0.20573(12) 0.25327(19) 0.0365(4) Uani 1 1 d . .
O9B O 0.32467(8) -0.28146(13) 0.34794(19) 0.0423(5) Uani 1 1 d . .

loop_
_atom_site_aniso_label
_atom_site_aniso_U_11
_atom_site_aniso_U_22
_atom_site_aniso_U_33
_atom_site_aniso_U_23
_atom_site_aniso_U_13
_atom_site_aniso_U_12
Cu1 0.0281(2) 0.02521(17) 0.02792(17) -0.00286(10) -0.00554(12) -0.00444(12)
N1A 0.0293(12) 0.0415(12) 0.0332(11) -0.0077(9) -0.0046(9) -0.0058(10)
C2A 0.0407(18) 0.0475(16) 0.0492(16) -0.0038(12) -0.0130(14) -0.0038(13)
C3A 0.0325(16) 0.066(2) 0.0513(16) 0.0022(14) -0.0165(13) 0.0013(15)
C4A 0.0348(16) 0.0563(17) 0.0409(14) -0.0198(12) -0.0008(12) -0.0142(14)
C5A 0.0400(18) 0.0496(17) 0.070(2) -0.0230(15) -0.0109(15) -0.0033(14)
C6A 0.0341(16) 0.0416(15) 0.0576(17) -0.0135(13) -0.0121(13) -0.0015(13)
N7A 0.0512(19) 0.0617(18) 0.0576(16) -0.0137(13) -0.0103(13) 0.0042(13)
O1B 0.0386(11) 0.0265(9) 0.0525(11) -0.0018(8) -0.0099(9) -0.0008(8)
O2B 0.0422(12) 0.0270(9) 0.0511(11) 0.0019(8) -0.0147(9) -0.0018(8)
C3B 0.0353(15) 0.0288(12) 0.0222(11) -0.0030(9) -0.0028(10) 0.0021(11)
C4B 0.0453(17) 0.0286(13) 0.0437(14) -0.0006(11) -0.0150(13) 0.0009(12)
C5B 0.0518(18) 0.0298(12) 0.0280(12) 0.0035(10) 0.0029(12) 0.0036(12)
C6B 0.0441(17) 0.0294(13) 0.0320(12) -0.0003(9) 0.0050(12) 0.0050(11)
C7B 0.0396(16) 0.0219(11) 0.0303(12) -0.0012(9) -0.0008(11) 0.0011(11)
O8B 0.0334(11) 0.0472(11) 0.0287(8) 0.0057(7) -0.0017(8) 0.0072(8)
O9B 0.0439(12) 0.0514(11) 0.0316(9) 0.0108(8) 0.0029(8) 0.0164(9)

loop_
_atom_type_symbol
_atom_type_description
_atom_type_scat_dispersion_real
_atom_type_scat_dispersion_imag
_atom_type_scat_source
C C 0.0033 0.0016 'International Tables Vol C Tables 4.2.6.8 and 6.1.1.4'
H H 0.0000 0.0000 'International Tables Vol C Tables 4.2.6.8 and 6.1.1.4'
N N 0.0061 0.0033 'International Tables Vol C Tables 4.2.6.8 and 6.1.1.4'
O O 0.0106 0.0060 'International Tables Vol C Tables 4.2.6.8 and 6.1.1.4'
Cu Cu 0.3201 1.2651 'International Tables Vol C Tables 4.2.6.8 and 6.1.1.4'

loop_
_geom_angle_atom_site_label_1
_geom_angle_atom_site_label_2
_geom_angle_atom_site_label_3
_geom_angle
_geom_angle_site_symmetry_1
_geom_angle_site_symmetry_3
O9B Cu1 O8B 168.19(7) 6 4
O9B Cu1 O1B 87.46(8) 6 .
O8B Cu1 O1B 89.85(7) 4 .
O9B Cu1 O2B 91.01(8) 6 7
O8B Cu1 O2B 89.27(7) 4 7
O1B Cu1 O2B 168.19(7) . 7
O9B Cu1 N1A 102.00(7) 6 .
O8B Cu1 N1A 89.69(7) 4 .
O1B Cu1 N1A 95.11(7) . .
O2B Cu1 N1A 96.66(7) 7 .
O9B Cu1 Cu1 87.05(5) 6 7
O8B Cu1 Cu1 81.24(5) 4 7
O1B Cu1 Cu1 84.15(5) . 7
O2B Cu1 Cu1 84.08(5) 7 7
N1A Cu1 Cu1 170.89(5) . 7
C2A N1A C6A 117.3(2) . .
C2A N1A Cu1 120.88(17) . .
C6A N1A Cu1 121.23(18) . .
N1A C2A C3A 123.5(3) . .
C4A C3A C2A 117.5(3) . .
C5A C4A C3A 120.0(3) . .
C5A C4A N7A 114.8(2) . .
C3A C4A N7A 125.1(3) . .
C4A C5A C6A 118.2(3) . .
N1A C6A C5A 123.5(3) . .
N7A N7A C4A 111.5(3) 5_666 .
C3B O1B Cu1 123.11(17) . .
C3B O2B Cu1 122.80(15) . 7
O1B C3B O2B 125.8(2) . .
O1B C3B C4B 116.9(2) . .
O2B C3B C4B 117.2(2) . .
C5B C4B C3B 115.5(2) . .
C4B C5B C6B 112.1(2) . .
C7B C6B C5B 112.9(2) . .
O8B C7B O9B 124.6(2) . .
O8B C7B C6B 117.4(2) . .
O9B C7B C6B 118.0(2) . .
C7B O8B Cu1 126.63(15) . 4_545
C7B O9B Cu1 119.86(17) . 6_556

loop_
_geom_bond_atom_site_label_1
_geom_bond_atom_site_label_2
_geom_bond_distance
_geom_bond_site_symmetry_2
Cu1 O9B 1.9690(16) 6
Cu1 O8B 1.9726(16) 4
Cu1 O1B 1.9737(16) .
Cu1 O2B 1.9742(17) 7
Cu1 N1A 2.179(2) .
Cu1 Cu1 2.6319(6) 7
N1A C2A 1.323(3) .
N1A C6A 1.335(3) .
C2A C3A 1.391(4) .
C3A C4A 1.376(4) .
C4A C5A 1.362(4) .
C4A N7A 1.477(4) .
C5A C6A 1.376(4) .
N7A N7A 1.177(5) 5_666
O1B C3B 1.243(3) .
O2B C3B 1.258(3) .
O2B Cu1 1.9742(17) 7
C3B C4B 1.524(3) .
C4B C5B 1.520(3) .
C5B C6B 1.525(3) .
C6B C7B 1.511(3) .
C7B O8B 1.255(3) .
C7B O9B 1.265(3) .
O8B Cu1 1.9726(16) 4_545
O9B Cu1 1.9690(16) 6_556

loop_
_platon_squeeze_void_nr
_platon_squeeze_void_average_x
_platon_squeeze_void_average_y
_platon_squeeze_void_average_z
_platon_squeeze_void_volume
_platon_squeeze_void_count_electrons
_platon_squeeze_void_content
1 0.500 0.000 -0.018 362 -1 ' '
2 0.000 0.500 -0.025 362 -1 ' '
